data_1510200
loop_
_publ_author_name
'Garner, C.D.'
'Wallwork, S.C.'

_publ_section_title
;
 The crystal structure of anhydrous nitrates and their complexes. Part V.
 Potassium tetranitratoaurate(III)
;
_journal_name_full
;
Journal of the Chemical Society A: Inorganic, Physical, Theoretical (1966-1971)
;
_journal_page_first 3092
_journal_page_last 3095
_journal_volume 1970
_journal_year 1970
_chemical_formula_sum 'Au K N4 O12'
_chemical_name_systematic 'K (Au (N O3)4)'
_space_group_IT_number 14
_symmetry_space_group_name_Hall '-P 2ybc'
_symmetry_space_group_name_H-M 'P 1 21/c 1'
_cell_angle_alpha 90
_cell_angle_beta 128.6
_cell_angle_gamma 90
_cell_formula_units_Z 2
_cell_length_a 9.21
_cell_length_b 7.14
_cell_length_c 10.04
_cell_volume 515.979
_citation_journal_id_ASTM JCSIAP
_cod_data_source_file gold_257.cif
_cod_data_source_block Au1K1N4O12
_cod_original_cell_volume 515.9788
_cod_original_formula_sum 'Au1 K1 N4 O12'
_cod_database_code 1510200

loop_
_symmetry_equiv_pos_as_xyz
x,y,z
-x,y+1/2,-z+1/2
-x,-y,-z
x,-y-1/2,z-1/2

loop_
_atom_site_label
_atom_site_type_symbol
_atom_site_fract_x
_atom_site_fract_y
_atom_site_fract_z
_atom_site_occupancy
_atom_site_U_iso_or_equiv
K1 K+1 0.5 0 0 1 0.0
O6 O-2 0.0658 0.0223 0.3195 1 0.0
O1 O-2 0.2216 0.107 0.0295 1 0.0
O5 O-2 0.266 -0.2067 0.4632 1 0.0
O4 O-2 0.1724 -0.1495 0.2107 1 0.0
O3 O-2 0.2386 0.2998 0.2115 1 0.0
N1 N+5 0.307 0.2471 0.1434 1 0.0
N2 N+5 0.1646 -0.1082 0.3417 1 0.0
Au1 Au+3 0 0 0 1 0.0
O2 O-2 0.4353 0.303 0.1633 1 0.0
